data_7060284
loop_
_publ_author_name
'Moussa, Mehdi Elsayed'
'Schiller, Jana'
'Seidl, Michael'
'Shelyganov, Pavel A.'
'Scheer, Manfred'

_publ_section_title
;
 Discrete and polymeric organometallic-organic assemblies based on the
 diarsene complex [(Cp)2Mo2(CO)4(\m,\h2-As2)], AgPF6 and N-donor organic
 molecules
;
_journal_issue 4
_journal_name_full 'New Journal of Chemistry'
_journal_page_first 1800
_journal_page_last 1804
_journal_paper_doi 10.1039/D0NJ05959E
_journal_volume 45
_journal_year 2021
_chemical_formula_moiety 'C26 H19 Ag As3 Mo3 N O6, F6 P, C H2 Cl2'
_chemical_formula_sum 'C27 H21 Ag As3 Cl2 F6 Mo3 N O6 P'
_chemical_formula_weight 1291.77
_space_group_crystal_system monoclinic
_space_group_IT_number 15
_space_group_name_Hall '-C 2yc'
_space_group_name_H-M_alt 'C 1 2/c 1'
_atom_sites_solution_hydrogens geom
_audit_creation_date 2020-01-13
_audit_creation_method
;
Olex2 1.3-alpha
(compiled Nov 21 2019 18:26:39 for OlexSys, GUI svn.r6003)
;
_audit_update_record
;
2020-12-03 deposited with the CCDC.	2021-01-13 downloaded from the CCDC.
;
_cell_angle_alpha 90
_cell_angle_beta 98.2656(17)
_cell_angle_gamma 90
_cell_formula_units_Z 8
_cell_length_a 24.8486(4)
_cell_length_b 18.8751(3)
_cell_length_c 15.5925(3)
_cell_measurement_reflns_used 14488
_cell_measurement_temperature 123.11(10)
_cell_measurement_theta_max 74.2730
_cell_measurement_theta_min 3.9340
_cell_volume 7237.2(2)
_computing_cell_refinement 'CrysAlisPro 1.171.38.41h (Rigaku OD, 2015)'
_computing_data_collection 'CrysAlisPro 1.171.38.41h (Rigaku OD, 2015)'
_computing_data_reduction 'CrysAlisPro 1.171.38.41h (Rigaku OD, 2015)'
_computing_molecular_graphics 'Olex2 1.3-alpha (Dolomanov et al., 2009)'
_computing_publication_material 'Olex2 1.3-alpha (Dolomanov et al., 2009)'
_computing_structure_refinement 'SHELXL 2018/3 (Sheldrick, 2015)'
_computing_structure_solution 'ShelXT (Sheldrick, 2015)'
_diffrn_ambient_environment N~2~
_diffrn_ambient_temperature 123.11(10)
_diffrn_detector 'CCD plate'
_diffrn_detector_area_resol_mean 4.1818
_diffrn_detector_type TitanS2
_diffrn_measured_fraction_theta_full 0.997
_diffrn_measured_fraction_theta_max 0.969
_diffrn_measurement_details
;
List of Runs (angles in degrees, time in seconds):

  # Type    Start    End  Width  t~exp~   \w     \q     \k     \f   Frames
#--------------------------------------------------------------------------
  1  \w    -25.00  67.00   1.00    2.00    --   44.33 -57.00   0.00   92
  2  \w     35.00  91.00   1.00    6.00    --  104.50 -30.00 -30.00   56
  3  \w     44.00 135.00   1.00    6.00    --  104.50 -77.00 -30.00   91
  4  \w     78.00 120.00   1.00    6.00    --  104.50-125.00-120.00   42
  5  \w     34.00 123.00   1.00    2.00    --   44.33-178.00   0.00   89
  6  \w     38.00 130.00   1.00    6.00    --  104.50 -61.00  90.00   92
  7  \w     90.00 173.00   1.00    6.00    --  104.50  45.00 150.00   83
  8  \w     79.00 174.00   1.00    6.00    --  104.50  61.00-120.00   95
  9  \w     33.00  58.00   1.00    6.00    --  104.50-125.00-120.00   25
 10  \w     27.00 113.00   1.00    6.00    --  104.50-105.00 -63.00   86
 11  \w     32.00  88.00   1.00    6.00    --  104.50 -30.00-120.00   56
 12  \w   -116.00 -19.00   1.00    2.00    --  -44.33 -77.00 150.00   97
;
_diffrn_measurement_device 'four-circle diffractometer'
_diffrn_measurement_device_type 'GV50, TitanS2'
_diffrn_measurement_method '\w scans'
_diffrn_orient_matrix_type 'CrysAlisPro convention (1999,Acta A55,543-557)'
_diffrn_orient_matrix_UB_11 0.0071370000
_diffrn_orient_matrix_UB_12 0.0279416000
_diffrn_orient_matrix_UB_13 0.0937965000
_diffrn_orient_matrix_UB_21 0.0430844000
_diffrn_orient_matrix_UB_22 0.0531012000
_diffrn_orient_matrix_UB_23 -0.0219758000
_diffrn_orient_matrix_UB_31 -0.0449214000
_diffrn_orient_matrix_UB_32 0.0553317000
_diffrn_orient_matrix_UB_33 -0.0261916000
_diffrn_radiation_monochromator mirror
_diffrn_radiation_probe x-ray
_diffrn_radiation_type 'Cu K\a'
_diffrn_radiation_wavelength 1.54184
_diffrn_reflns_av_R_equivalents 0.0305
_diffrn_reflns_av_unetI/netI 0.0293
_diffrn_reflns_Laue_measured_fraction_full 0.997
_diffrn_reflns_Laue_measured_fraction_max 0.969
_diffrn_reflns_limit_h_max 28
_diffrn_reflns_limit_h_min -30
_diffrn_reflns_limit_k_max 23
_diffrn_reflns_limit_k_min -17
_diffrn_reflns_limit_l_max 19
_diffrn_reflns_limit_l_min -18
_diffrn_reflns_number 21960
_diffrn_reflns_point_group_measured_fraction_full 0.997
_diffrn_reflns_point_group_measured_fraction_max 0.969
_diffrn_reflns_theta_full 67.684
_diffrn_reflns_theta_max 74.254
_diffrn_reflns_theta_min 2.951
_diffrn_source 'micro-focus sealed X-ray tube'
_diffrn_source_type 'GV50 (Cu) X-ray Source'
_exptl_absorpt_coefficient_mu 18.091
_exptl_absorpt_correction_T_max 0.444
_exptl_absorpt_correction_T_min 0.144
_exptl_absorpt_correction_type gaussian
_exptl_absorpt_process_details
;
CrysAlisPro 1.171.38.41h (Rigaku Oxford Diffraction, 2015)
Numerical absorption correction based on gaussian integration over
			a multifaceted crystal model
Empirical absorption correction using spherical harmonics,
 implemented in SCALE3 ABSPACK scaling algorithm.
;
_exptl_crystal_colour red
_exptl_crystal_colour_primary red
_exptl_crystal_density_diffrn 2.371
_exptl_crystal_description block
_exptl_crystal_F_000 4904
_exptl_crystal_size_max 0.179
_exptl_crystal_size_mid 0.091
_exptl_crystal_size_min 0.068
_refine_diff_density_max 0.868
_refine_diff_density_min -0.760
_refine_diff_density_rms 0.111
_refine_ls_extinction_method none
_refine_ls_goodness_of_fit_ref 1.038
_refine_ls_hydrogen_treatment constr
_refine_ls_matrix_type full
_refine_ls_number_parameters 559
_refine_ls_number_reflns 7156
_refine_ls_number_restraints 234
_refine_ls_restrained_S_all 1.071
_refine_ls_R_factor_all 0.0286
_refine_ls_R_factor_gt 0.0254
_refine_ls_shift/su_max 0.003
_refine_ls_shift/su_mean 0.000
_refine_ls_structure_factor_coef Fsqd
_refine_ls_weighting_details 'w=1/[\s^2^(Fo^2^)+(0.0347P)^2^+13.2391P] where P=(Fo^2^+2Fc^2^)/3'
_refine_ls_weighting_scheme calc
_refine_ls_wR_factor_gt 0.0627
_refine_ls_wR_factor_ref 0.0650
_reflns_Friedel_coverage 0.000
_reflns_number_gt 6547
_reflns_number_total 7156
_reflns_threshold_expression 'I > 2\s(I)'
_cod_data_source_file d0nj05959e2.cif
_cod_data_source_block ems_404_mc_abs
_cod_depositor_comments 'Adding full bibliography for 7060280--7060285.cif.'
_cod_database_code 7060284
_shelx_shelxl_version_number 2018/3
_chemical_oxdiff_formula C27H21AgAs3Cl2F6Mo3NO6P
_chemical_oxdiff_usercomment 'red block'
_shelx_space_group_comment
;
The symmetry employed for this shelxl refinement is uniquely defined
by the following loop, which should always be used as a source of
symmetry information in preference to the above space-group names.
They are only intended as comments.
;
_shelx_estimated_absorpt_t_max 0.373
_shelx_estimated_absorpt_t_min 0.140
_reflns_odcompleteness_completeness 99.73
_reflns_odcompleteness_iscentric 1
_reflns_odcompleteness_theta 66.97
_olex2_refinement_description
;
1. Fixed Uiso
 At 1.2 times of:
  All C(H) groups, All C(H,H) groups
2. Restrained distances
 Cl1B-C27B \\sim Cl2B-C27B
 with sigma of 0.02
 C21A-C20A \\sim C17A-C21A \\sim C20A-C19A
 with sigma of 0.02
 O5A-C15A \\sim O5B-C15B
 with sigma of 0.02
 O6A-C16A \\sim O6B-C16B
 with sigma of 0.02
3. Uiso/Uaniso restraints and constraints
C19A \\sim C18B \\sim C19B \\sim C20B \\sim C21A \\sim C20A \\sim C21B \\sim
C17A \\sim C17B: within 1.7A with sigma of 0.01 and sigma for terminal atoms of
0.02 within 1.7A
O6A \\sim O6B \\sim C16B \\sim C16A \\sim C15B \\sim C15A \\sim O5A \\sim O5B:
within 1.7A with sigma of 0.01 and sigma for terminal atoms of 0.02 within 1.7A
Cl1B \\sim C27B \\sim Cl2B \\sim Cl2A \\sim C27A: within 1.9A with sigma of
0.02 and sigma for terminal atoms of 0.02 within 1.9A
Uanis(C27B) \\sim Ueq: with sigma of 0.005 and sigma for terminal atoms of 0.01
4. Others
 Fixed Sof: As3A(0.5) O5A(0.5) C15A(0.5) O6A(0.5) C16A(0.5) Cl1A(0.65)
 Cl2A(0.65) C27A(0.65) H27A(0.65) H27B(0.65) Cl2B(0.35) Cl1B(0.35) C27B(0.35)
 H27C(0.35) H27D(0.35) As3B(0.5) O6B(0.5) C16B(0.5) C15B(0.5) O5B(0.5)
 C17A(0.5) H17A(0.5) C21A(0.5) H21A(0.5) C20A(0.5) H20A(0.5) C19A(0.5)
 H19A(0.5) C20B(0.5) H20B(0.5) C19B(0.5) H19B(0.5) C18B(0.5) H18B(0.5)
 H17B(0.5) H17C(0.5) C21B(0.5) H21B(0.5)
5.a Ternary CH refined with riding coordinates:
 C17B(H17B), C17B(H17C)
5.b Secondary CH2 refined with riding coordinates:
 C27A(H27A,H27B), C27B(H27C,H27D)
5.c Aromatic/amide H refined with riding coordinates:
 C13(H13), C3(H3), C10(H10), C4(H4), C12(H12), C11(H11), C14(H14), C5(H5),
 C6(H6), C25(H25), C7(H7), C22(H22), C26(H26), C23(H23), C17A(H17A), C21A(H21A),
  C20A(H20A), C19A(H19A), C20B(H20B), C19B(H19B), C18B(H18B), C21B(H21B)
;
_olex2_submission_special_instructions 'No special instructions were received'
_oxdiff_exptl_absorpt_empirical_details
;
Empirical correction (ABSPACK) includes:
- Absorption correction using spherical harmonics
- Frame scaling
;
_oxdiff_exptl_absorpt_empirical_full_max 3.223
_oxdiff_exptl_absorpt_empirical_full_min 0.745

loop_
_space_group_symop_operation_xyz
'x, y, z'
'-x, y, -z+1/2'
'x+1/2, y+1/2, z'
'-x+1/2, y+1/2, -z+1/2'
'-x, -y, -z'
'x, -y, z-1/2'
'-x+1/2, -y+1/2, -z'
'x+1/2, -y+1/2, z-1/2'

loop_
_atom_site_label
_atom_site_type_symbol
_atom_site_fract_x
_atom_site_fract_y
_atom_site_fract_z
_atom_site_U_iso_or_equiv
_atom_site_adp_type
_atom_site_occupancy
_atom_site_site_symmetry_order
_atom_site_calc_flag
_atom_site_refinement_flags_posn
_atom_site_refinement_flags_adp
_atom_site_refinement_flags_occupancy
_atom_site_disorder_assembly
_atom_site_disorder_group
Mo1 Mo 0.60152(2) 0.20717(2) 0.51726(2) 0.02214(7) Uani 1 1 d . . . . .
Mo2 Mo 0.60588(2) 0.07823(2) 0.63761(2) 0.01995(6) Uani 1 1 d . . . . .
Mo3 Mo 0.43788(2) 0.48105(2) 0.74683(2) 0.02387(7) Uani 1 1 d . . . . .
Ag1 Ag 0.47417(2) 0.24605(2) 0.66455(2) 0.04285(8) Uani 1 1 d . . . . .
As1 As 0.57982(2) 0.20911(2) 0.67407(2) 0.02155(8) Uani 1 1 d . . . . .
As2 As 0.51863(2) 0.14221(2) 0.57265(2) 0.02114(8) Uani 1 1 d . . . . .
As3A As 0.49321(5) 0.39833(7) 0.65450(9) 0.0360(3) Uani 0.5 1 d . . P A 1
P1 P 0.73567(4) 0.49744(5) 0.60889(6) 0.03224(19) Uani 1 1 d . . . . .
F2 F 0.67398(10) 0.47299(14) 0.58642(18) 0.0507(6) Uani 1 1 d . . . . .
F3 F 0.73588(12) 0.51898(16) 0.50874(16) 0.0557(7) Uani 1 1 d . . . . .
F6 F 0.71424(12) 0.57582(13) 0.62610(19) 0.0525(6) Uani 1 1 d . . . . .
F5 F 0.73560(11) 0.47925(16) 0.70849(17) 0.0565(7) Uani 1 1 d . . . . .
F1 F 0.79686(10) 0.52554(17) 0.62991(18) 0.0587(7) Uani 1 1 d . . . . .
O3 O 0.56161(12) 0.05321(14) 0.81248(18) 0.0406(6) Uani 1 1 d . . . . .
O4 O 0.71265(11) 0.14750(15) 0.7342(2) 0.0454(7) Uani 1 1 d . . . . .
N1 N 0.38903(13) 0.24780(17) 0.5915(2) 0.0358(7) Uani 1 1 d . . . . .
O2 O 0.55336(14) 0.10598(18) 0.3665(2) 0.0523(8) Uani 1 1 d . . . . .
F4 F 0.75609(15) 0.42121(15) 0.5888(3) 0.0750(9) Uani 1 1 d . . . . .
O1 O 0.50435(12) 0.30969(17) 0.4582(2) 0.0536(8) Uani 1 1 d . . . . .
O5A O 0.3552(5) 0.3622(7) 0.7563(7) 0.049(3) Uani 0.5 1 d D U P B 1
C24 C 0.27912(14) 0.24952(19) 0.5190(2) 0.0305(7) Uani 1 1 d . . . . .
C8 C 0.57750(14) 0.06515(16) 0.7491(2) 0.0277(7) Uani 1 1 d . . . . .
C9 C 0.67279(14) 0.12426(18) 0.7003(2) 0.0312(7) Uani 1 1 d . . . . .
C13 C 0.58051(16) -0.00978(17) 0.5334(3) 0.0337(8) Uani 1 1 d . . . . .
H13 H 0.549496 -0.004817 0.490424 0.040 Uiso 1 1 calc R U . . .
C2 C 0.56947(16) 0.1414(2) 0.4235(3) 0.0365(8) Uani 1 1 d . . . . .
C3 C 0.67480(15) 0.2058(2) 0.4398(3) 0.0379(8) Uani 1 1 d . . . . .
H3 H 0.676416 0.172124 0.394917 0.045 Uiso 1 1 calc R U . . .
C10 C 0.63545(18) -0.03601(18) 0.6608(3) 0.0409(9) Uani 1 1 d . . . . .
H10 H 0.647623 -0.051714 0.718215 0.049 Uiso 1 1 calc R U . . .
C4 C 0.69755(14) 0.1975(2) 0.5281(3) 0.0352(8) Uani 1 1 d . . . . .
H4 H 0.717373 0.157664 0.552842 0.042 Uiso 1 1 calc R U . . .
C12 C 0.63425(16) 0.01049(19) 0.5248(3) 0.0355(8) Uani 1 1 d . . . . .
H12 H 0.645653 0.031363 0.474962 0.043 Uiso 1 1 calc R U . . .
C11 C 0.66804(16) -0.0056(2) 0.6031(3) 0.0394(9) Uani 1 1 d . . . . .
H11 H 0.706116 0.002485 0.615053 0.047 Uiso 1 1 calc R U . . .
C1 C 0.53933(15) 0.2715(2) 0.4815(3) 0.0347(8) Uani 1 1 d . . . . .
C15A C 0.3884(9) 0.4039(11) 0.7533(11) 0.039(3) Uani 0.5 1 d D U P B 1
C14 C 0.58104(17) -0.03874(17) 0.6171(3) 0.0367(8) Uani 1 1 d . . . . .
H14 H 0.550462 -0.056866 0.640147 0.044 Uiso 1 1 calc R U . . .
C5 C 0.68528(14) 0.25963(19) 0.5728(3) 0.0358(8) Uani 1 1 d . . . . .
H5 H 0.695279 0.268523 0.632991 0.043 Uiso 1 1 calc R U . . .
C6 C 0.65559(15) 0.30604(19) 0.5123(3) 0.0373(8) Uani 1 1 d . . . . .
H6 H 0.642267 0.351501 0.524797 0.045 Uiso 1 1 calc R U . . .
C25 C 0.30647(16) 0.1874(2) 0.5405(4) 0.0522(12) Uani 1 1 d . . . . .
H25 H 0.288027 0.143414 0.531106 0.063 Uiso 1 1 calc R U . . .
O6A O 0.4523(4) 0.4990(8) 0.9414(6) 0.082(3) Uani 0.5 1 d D U P B 1
C7 C 0.64917(16) 0.2733(2) 0.4304(3) 0.0374(8) Uani 1 1 d . . . . .
H7 H 0.630924 0.292808 0.377959 0.045 Uiso 1 1 calc R U . . .
C22 C 0.3628(2) 0.3075(3) 0.5679(4) 0.0677(17) Uani 1 1 d . . . . .
H22 H 0.382487 0.350691 0.575899 0.081 Uiso 1 1 calc R U . . .
C16A C 0.4498(9) 0.4919(10) 0.8685(9) 0.049(3) Uani 0.5 1 d D U P B 1
C26 C 0.36102(16) 0.1887(2) 0.5760(3) 0.0494(11) Uani 1 1 d . . . . .
H26 H 0.379030 0.144879 0.589733 0.059 Uiso 1 1 calc R U . . .
C23 C 0.3088(2) 0.3108(2) 0.5326(4) 0.0662(17) Uani 1 1 d . . . . .
H23 H 0.292225 0.355292 0.517574 0.079 Uiso 1 1 calc R U . . .
Cl1A Cl 0.77602(7) 0.31273(9) 0.78390(12) 0.0519(4) Uani 0.65 1 d . . P C 1
Cl2A Cl 0.88520(14) 0.2647(2) 0.8290(3) 0.1180(17) Uani 0.65 1 d . U P C 1
C27A C 0.8189(4) 0.2370(3) 0.8026(7) 0.0378(16) Uani 0.65 1 d . U P C 1
H27A H 0.808020 0.208379 0.850498 0.045 Uiso 0.65 1 calc R U P C 1
H27B H 0.815269 0.207155 0.749875 0.045 Uiso 0.65 1 calc R U P C 1
Cl2B Cl 0.9337(3) 0.2861(3) 0.7901(3) 0.0894(15) Uani 0.35 1 d D U P D 2
Cl1B Cl 0.8212(5) 0.2649(5) 0.8016(7) 0.131(3) Uani 0.35 1 d D U P D 2
C27B C 0.8859(5) 0.2613(12) 0.8553(10) 0.040(3) Uani 0.35 1 d D U P D 2
H27C H 0.893719 0.212352 0.876471 0.048 Uiso 0.35 1 calc R U P D 2
H27D H 0.888919 0.292944 0.906393 0.048 Uiso 0.35 1 calc R U P D 2
As3B As 0.49153(5) 0.38200(7) 0.69449(10) 0.0398(3) Uani 0.5 1 d . . P A 2
O6B O 0.4462(4) 0.5405(4) 0.9392(5) 0.051(2) Uani 0.5 1 d D U P B 2
C16B C 0.4434(8) 0.5152(7) 0.8740(8) 0.033(3) Uani 0.5 1 d D U P B 2
C15B C 0.3857(8) 0.4043(10) 0.7810(10) 0.031(3) Uani 0.5 1 d D U P B 2
O5B O 0.3556(5) 0.3616(6) 0.7947(6) 0.043(2) Uani 0.5 1 d D U P B 2
C17A C 0.4172(5) 0.5990(6) 0.7468(7) 0.044(2) Uani 0.5 1 d D U P B 1
H17A H 0.427660 0.624346 0.799149 0.053 Uiso 0.5 1 calc R U P B 1
C21A C 0.4472(4) 0.5933(5) 0.6787(6) 0.0433(18) Uani 0.5 1 d D U P B 1
H21A H 0.481001 0.615943 0.675620 0.052 Uiso 0.5 1 calc R U P B 1
C20A C 0.4198(5) 0.5495(7) 0.6162(8) 0.045(2) Uani 0.5 1 d D U P B 1
H20A H 0.432516 0.536846 0.563617 0.054 Uiso 0.5 1 calc R U P B 1
C19A C 0.3710(5) 0.5264(6) 0.6410(8) 0.050(2) Uani 0.5 1 d D U P B 1
H19A H 0.345025 0.495310 0.610066 0.059 Uiso 0.5 1 calc R U P B 1
C20B C 0.4354(5) 0.5654(7) 0.6394(9) 0.043(2) Uani 0.5 1 d . U P B 2
H20B H 0.467716 0.577409 0.616670 0.051 Uiso 0.5 1 calc R U P B 2
C19B C 0.3980(5) 0.5129(6) 0.6084(6) 0.0495(19) Uani 0.5 1 d . U P B 2
H19B H 0.399791 0.483261 0.559584 0.059 Uiso 0.5 1 calc R U P B 2
C18B C 0.3567(4) 0.5118(7) 0.6631(7) 0.048(2) Uani 0.5 1 d . U P B 2
H18B H 0.325956 0.481355 0.656493 0.058 Uiso 0.5 1 calc R U P B 2
C17B C 0.36818(18) 0.5604(2) 0.7250(3) 0.0486(10) Uani 1 1 d . U . . .
H17B H 0.335814 0.561834 0.756383 0.058 Uiso 0.5 1 calc R U P B 1
H17C H 0.344150 0.573880 0.768601 0.058 Uiso 0.5 1 calc R U P B 2
C21B C 0.4162(6) 0.5968(7) 0.7105(8) 0.047(2) Uani 0.5 1 d . U P B 2
H21B H 0.432429 0.635671 0.743378 0.057 Uiso 0.5 1 calc R U P B 2

loop_
_atom_site_aniso_label
_atom_site_aniso_U_11
_atom_site_aniso_U_22
_atom_site_aniso_U_33
_atom_site_aniso_U_23
_atom_site_aniso_U_13
_atom_site_aniso_U_12
Mo1 0.02033(12) 0.01958(12) 0.02693(13) 0.00360(9) 0.00484(10) -0.00061(8)
Mo2 0.01879(11) 0.01642(11) 0.02501(12) 0.00090(9) 0.00443(9) 0.00085(8)
Mo3 0.02682(13) 0.01885(12) 0.02490(13) 0.00192(9) 0.00013(10) 0.00353(9)
Ag1 0.02669(13) 0.05803(18) 0.03995(15) -0.01868(13) -0.00840(11) 0.01789(11)
As1 0.02134(16) 0.01803(15) 0.02452(17) -0.00212(12) 0.00070(13) 0.00025(11)
As2 0.01740(15) 0.01959(16) 0.02610(17) -0.00126(12) 0.00196(13) -0.00173(11)
As3A 0.0238(4) 0.0294(6) 0.0528(8) -0.0209(5) -0.0008(5) 0.0019(4)
P1 0.0281(4) 0.0353(4) 0.0346(5) -0.0056(4) 0.0087(4) -0.0026(3)
F2 0.0342(12) 0.0557(14) 0.0626(16) -0.0078(12) 0.0085(11) -0.0088(10)
F3 0.0568(16) 0.0773(19) 0.0346(13) -0.0065(12) 0.0113(11) -0.0080(13)
F6 0.0636(17) 0.0393(13) 0.0567(16) -0.0072(11) 0.0161(13) 0.0013(11)
F5 0.0518(15) 0.0764(18) 0.0431(14) 0.0195(13) 0.0124(12) 0.0077(13)
F1 0.0357(13) 0.092(2) 0.0498(15) -0.0177(14) 0.0106(11) -0.0118(13)
O3 0.0519(16) 0.0383(14) 0.0350(14) 0.0054(11) 0.0172(13) 0.0045(12)
O4 0.0311(14) 0.0434(15) 0.0550(18) 0.0117(13) -0.0164(13) -0.0070(11)
N1 0.0265(14) 0.0419(17) 0.0350(16) -0.0078(13) -0.0088(13) 0.0099(12)
O2 0.066(2) 0.0546(18) 0.0355(15) -0.0150(14) 0.0048(14) -0.0129(15)
F4 0.076(2) 0.0471(16) 0.103(3) -0.0156(16) 0.0162(19) 0.0217(14)
O1 0.0401(16) 0.0490(17) 0.072(2) 0.0333(16) 0.0099(15) 0.0152(13)
O5A 0.033(3) 0.035(4) 0.081(7) 0.016(5) 0.012(6) -0.002(3)
C24 0.0256(18) 0.0382(19) 0.0251(16) -0.0013(14) -0.0055(14) 0.0074(13)
C8 0.0320(16) 0.0180(14) 0.0338(18) 0.0007(13) 0.0070(14) 0.0026(12)
C9 0.0300(17) 0.0252(16) 0.0372(19) 0.0116(14) 0.0010(15) 0.0037(13)
C13 0.0391(19) 0.0208(15) 0.040(2) -0.0100(14) 0.0023(16) 0.0011(13)
C2 0.041(2) 0.0361(19) 0.0335(19) 0.0035(16) 0.0079(16) -0.0013(15)
C3 0.0315(18) 0.0376(19) 0.049(2) 0.0090(17) 0.0202(17) 0.0017(14)
C10 0.053(2) 0.0207(16) 0.050(2) 0.0034(16) 0.0111(19) 0.0133(15)
C4 0.0205(15) 0.0349(18) 0.051(2) 0.0132(16) 0.0088(15) -0.0008(13)
C12 0.0402(19) 0.0297(17) 0.039(2) -0.0055(15) 0.0129(16) 0.0089(14)
C11 0.0308(18) 0.0339(18) 0.055(2) -0.0054(17) 0.0115(17) 0.0136(14)
C1 0.0310(18) 0.0338(18) 0.041(2) 0.0131(16) 0.0098(15) -0.0007(15)
C15A 0.028(4) 0.027(4) 0.062(9) 0.009(7) 0.011(7) 0.005(3)
C14 0.047(2) 0.0163(15) 0.050(2) -0.0018(14) 0.0169(18) -0.0004(14)
C5 0.0244(16) 0.0350(19) 0.048(2) 0.0045(16) 0.0049(15) -0.0104(13)
C6 0.0299(17) 0.0260(17) 0.058(2) 0.0059(17) 0.0130(17) -0.0055(13)
C25 0.0261(19) 0.042(2) 0.085(3) 0.026(2) -0.003(2) -0.0025(16)
O6A 0.055(4) 0.156(9) 0.034(4) -0.005(6) 0.007(3) 0.003(7)
C7 0.0343(18) 0.0348(18) 0.046(2) 0.0148(17) 0.0164(17) -0.0001(15)
C22 0.044(2) 0.040(2) 0.105(4) -0.029(3) -0.037(3) 0.0103(19)
C16A 0.030(5) 0.089(10) 0.029(4) -0.001(6) 0.012(3) -0.007(7)
C26 0.0286(19) 0.044(2) 0.071(3) 0.023(2) -0.0082(19) 0.0057(16)
C23 0.044(2) 0.037(2) 0.103(4) -0.023(3) -0.038(3) 0.0134(19)
Cl1A 0.0562(9) 0.0408(8) 0.0573(10) -0.0027(7) 0.0041(8) -0.0006(7)
Cl2A 0.0667(17) 0.088(2) 0.185(4) -0.062(3) -0.030(2) 0.0201(15)
C27A 0.054(4) 0.020(3) 0.042(4) -0.004(3) 0.017(3) 0.006(3)
Cl2B 0.133(4) 0.073(3) 0.065(2) -0.009(2) 0.022(3) -0.029(3)
Cl1B 0.132(6) 0.175(8) 0.087(4) -0.018(6) 0.019(4) -0.025(7)
C27B 0.042(5) 0.056(5) 0.029(4) 0.006(3) 0.025(4) -0.007(4)
As3B 0.0203(4) 0.0329(6) 0.0651(9) -0.0291(6) 0.0030(6) -0.0007(4)
O6B 0.055(4) 0.070(5) 0.029(3) -0.024(4) 0.017(3) -0.019(4)
C16B 0.032(5) 0.050(7) 0.019(4) -0.004(4) 0.007(3) -0.009(5)
C15B 0.023(4) 0.023(4) 0.048(8) 0.004(5) 0.009(5) 0.006(3)
O5B 0.032(3) 0.024(3) 0.075(6) 0.011(5) 0.017(5) -0.002(2)
C17A 0.063(4) 0.030(3) 0.042(5) 0.015(4) 0.016(5) 0.020(3)
C21A 0.054(4) 0.036(4) 0.043(4) 0.022(3) 0.018(4) 0.016(3)
C20A 0.053(5) 0.051(5) 0.032(4) 0.015(4) 0.010(4) 0.019(4)
C19A 0.045(5) 0.060(4) 0.041(5) 0.023(4) -0.002(4) 0.018(4)
C20B 0.047(5) 0.046(5) 0.038(5) 0.026(4) 0.018(4) 0.018(4)
C19B 0.055(4) 0.069(5) 0.025(3) 0.027(4) 0.010(3) 0.009(4)
C18B 0.037(4) 0.074(5) 0.032(4) 0.034(4) 0.005(3) 0.017(4)
C17B 0.048(2) 0.048(2) 0.056(2) 0.0274(19) 0.0272(19) 0.0278(18)
C21B 0.064(4) 0.033(3) 0.048(5) 0.022(4) 0.022(5) 0.019(3)

loop_
_atom_type_symbol
_atom_type_description
_atom_type_scat_dispersion_real
_atom_type_scat_dispersion_imag
_atom_type_scat_source
C C 0.0181 0.0091 'International Tables Vol C Tables 4.2.6.8 and 6.1.1.4'
H H 0.0000 0.0000 'International Tables Vol C Tables 4.2.6.8 and 6.1.1.4'
Ag Ag 0.1306 4.2820 'International Tables Vol C Tables 4.2.6.8 and 6.1.1.4'
As As -0.9300 1.0051 'International Tables Vol C Tables 4.2.6.8 and 6.1.1.4'
Cl Cl 0.3639 0.7018 'International Tables Vol C Tables 4.2.6.8 and 6.1.1.4'
F F 0.0727 0.0534 'International Tables Vol C Tables 4.2.6.8 and 6.1.1.4'
Mo Mo -0.0483 2.7339 'International Tables Vol C Tables 4.2.6.8 and 6.1.1.4'
N N 0.0311 0.0180 'International Tables Vol C Tables 4.2.6.8 and 6.1.1.4'
O O 0.0492 0.0322 'International Tables Vol C Tables 4.2.6.8 and 6.1.1.4'
P P 0.2955 0.4335 'International Tables Vol C Tables 4.2.6.8 and 6.1.1.4'

loop_
_exptl_crystal_face_index_h
_exptl_crystal_face_index_k
_exptl_crystal_face_index_l
_exptl_crystal_face_perp_dist
1 12 -2 0.0638
1 0 0 0.0279
-1 0 0 0.0406
-2 -5 1 0.0748
1 -1 -5 0.0641
-5 4 4 0.0325
4 5 -1 0.0509
-5 3 0 0.0441
-2 -2 5 0.0829
-1 -5 -4 0.0572
0 5 4 0.0239
5 3 2 0.0219
-3 -5 -2 0.0563
3 5 1 0.0299
5 -1 1 0.0295

loop_
_geom_angle_atom_site_label_1
_geom_angle_atom_site_label_2
_geom_angle_atom_site_label_3
_geom_angle
_geom_angle_site_symmetry_1
_geom_angle_site_symmetry_3
_geom_angle_publ_flag
As1 Mo1 Mo2 54.879(10) . . ?
As1 Mo1 As2 54.440(11) . . ?
As2 Mo1 Mo2 52.634(9) . . ?
C2 Mo1 Mo2 85.96(11) . . ?
C2 Mo1 As1 126.00(11) . . ?
C2 Mo1 As2 72.74(11) . . ?
C2 Mo1 C3 82.65(16) . . ?
C2 Mo1 C4 107.21(15) . . ?
C2 Mo1 C5 140.37(15) . . ?
C2 Mo1 C6 130.70(15) . . ?
C2 Mo1 C7 95.24(15) . . ?
C3 Mo1 Mo2 110.34(9) . . ?
C3 Mo1 As1 141.15(11) . . ?
C3 Mo1 As2 150.29(10) . . ?
C3 Mo1 C4 35.16(15) . . ?
C3 Mo1 C5 58.62(15) . . ?
C4 Mo1 Mo2 87.06(9) . . ?
C4 Mo1 As1 106.16(10) . . ?
C4 Mo1 As2 139.68(9) . . ?
C1 Mo1 Mo2 128.05(10) . . ?
C1 Mo1 As1 89.83(11) . . ?
C1 Mo1 As2 76.33(10) . . ?
C1 Mo1 C2 87.86(17) . . ?
C1 Mo1 C3 119.87(14) . . ?
C1 Mo1 C4 143.32(13) . . ?
C1 Mo1 C5 117.25(15) . . ?
C1 Mo1 C6 85.93(14) . . ?
C1 Mo1 C7 87.03(14) . . ?
C5 Mo1 Mo2 99.03(9) . . ?
C5 Mo1 As1 86.52(10) . . ?
C5 Mo1 As2 139.73(10) . . ?
C5 Mo1 C4 34.92(14) . . ?
C6 Mo1 Mo2 133.88(11) . . ?
C6 Mo1 As1 102.86(11) . . ?
C6 Mo1 As2 150.45(10) . . ?
C6 Mo1 C3 59.24(14) . . ?
C6 Mo1 C4 58.70(13) . . ?
C6 Mo1 C5 35.32(14) . . ?
C7 Mo1 Mo2 144.89(10) . . ?
C7 Mo1 As1 138.49(11) . . ?
C7 Mo1 As2 159.61(11) . . ?
C7 Mo1 C3 35.88(13) . . ?
C7 Mo1 C4 59.00(13) . . ?
C7 Mo1 C5 58.96(15) . . ?
C7 Mo1 C6 35.64(15) . . ?
As1 Mo2 Mo1 53.130(10) . . ?
As2 Mo2 Mo1 55.246(10) . . ?
As2 Mo2 As1 54.760(11) . . ?
C8 Mo2 Mo1 130.52(9) . . ?
C8 Mo2 As1 78.37(9) . . ?
C8 Mo2 As2 91.02(10) . . ?
C8 Mo2 C9 90.05(15) . . ?
C8 Mo2 C13 115.15(14) . . ?
C8 Mo2 C10 83.72(14) . . ?
C8 Mo2 C12 140.08(13) . . ?
C8 Mo2 C11 116.68(14) . . ?
C8 Mo2 C14 83.13(14) . . ?
C9 Mo2 Mo1 84.74(9) . . ?
C9 Mo2 As1 72.57(10) . . ?
C9 Mo2 As2 125.82(9) . . ?
C9 Mo2 C13 140.12(14) . . ?
C9 Mo2 C10 96.11(15) . . ?
C9 Mo2 C12 106.44(15) . . ?
C9 Mo2 C11 82.88(15) . . ?
C9 Mo2 C14 132.17(14) . . ?
C13 Mo2 Mo1 98.96(10) . . ?
C13 Mo2 As1 139.72(9) . . ?
C13 Mo2 As2 86.10(9) . . ?
C13 Mo2 C12 34.94(13) . . ?
C10 Mo2 Mo1 145.75(11) . . ?
C10 Mo2 As1 158.65(11) . . ?
C10 Mo2 As2 137.81(12) . . ?
C10 Mo2 C13 59.39(15) . . ?
C10 Mo2 C12 58.99(14) . . ?
C10 Mo2 C11 35.68(15) . . ?
C10 Mo2 C14 36.15(15) . . ?
C12 Mo2 Mo1 87.82(10) . . ?
C12 Mo2 As1 140.94(10) . . ?
C12 Mo2 As2 106.68(10) . . ?
C11 Mo2 Mo1 111.40(11) . . ?
C11 Mo2 As1 151.49(10) . . ?
C11 Mo2 As2 141.42(11) . . ?
C11 Mo2 C13 58.65(14) . . ?
C11 Mo2 C12 35.04(15) . . ?
C14 Mo2 Mo1 133.71(11) . . ?
C14 Mo2 As1 149.23(10) . . ?
C14 Mo2 As2 101.68(11) . . ?
C14 Mo2 C13 35.38(14) . . ?
C14 Mo2 C12 58.68(14) . . ?
C14 Mo2 C11 59.29(14) . . ?
C15A Mo3 C17A 126.4(8) . . ?
C15A Mo3 C21A 143.0(8) . . ?
C15A Mo3 C19A 85.3(8) . . ?
C15A Mo3 C17B 91.6(8) . . ?
C16A Mo3 C15A 92.2(8) . . ?
C16A Mo3 C17A 84.1(6) . . ?
C16A Mo3 C21A 109.7(7) . . ?
C16A Mo3 C19A 131.6(6) . . ?
C16A Mo3 C17B 94.8(5) . . ?
C16B Mo3 C20B 118.2(6) . . ?
C16B Mo3 C19B 140.4(5) . . ?
C16B Mo3 C18B 113.2(6) . . ?
C16B Mo3 C17B 83.2(5) . . ?
C16B Mo3 C21B 85.4(5) . . ?
C15B Mo3 C16B 85.9(7) . . ?
C15B Mo3 C20B 136.1(7) . . ?
C15B Mo3 C19B 102.8(6) . . ?
C15B Mo3 C18B 78.0(7) . . ?
C15B Mo3 C17B 90.4(7) . . ?
C15B Mo3 C21B 126.6(7) . . ?
C17A Mo3 C21A 34.3(3) . . ?
C17A Mo3 C19A 60.3(4) . . ?
C19A Mo3 C21A 57.7(4) . . ?
C20B Mo3 C19B 35.1(4) . . ?
C20B Mo3 C18B 59.1(4) . . ?
C18B Mo3 C19B 35.9(3) . . ?
C17B Mo3 C17A 36.2(4) . . ?
C17B Mo3 C21A 58.1(3) . . ?
C17B Mo3 C19A 37.2(4) . . ?
C17B Mo3 C20B 59.8(3) . . ?
C17B Mo3 C19B 58.5(3) . . ?
C17B Mo3 C18B 33.7(4) . . ?
C17B Mo3 C21B 36.2(4) . . ?
C21B Mo3 C20B 35.4(4) . . ?
C21B Mo3 C19B 58.1(4) . . ?
C21B Mo3 C18B 57.9(5) . . ?
Ag1 Ag1 As1 54.322(12) 2_656 2_656 ?
Ag1 Ag1 As3A 89.74(3) 2_656 . ?
As1 Ag1 Ag1 68.698(13) . 2_656 ?
As1 Ag1 As1 115.380(13) . 2_656 ?
As1 Ag1 As2 52.016(11) . . ?
As1 Ag1 As3A 95.36(3) . . ?
As2 Ag1 Ag1 109.493(12) . 2_656 ?
As2 Ag1 As1 121.070(15) . 2_656 ?
As2 Ag1 As3A 126.35(3) . . ?
As3A Ag1 As1 110.96(3) . 2_656 ?
N1 Ag1 Ag1 138.84(9) . 2_656 ?
N1 Ag1 As1 150.03(8) . . ?
N1 Ag1 As1 85.92(9) . 2_656 ?
N1 Ag1 As2 99.53(8) . . ?
N1 Ag1 As3A 96.08(9) . . ?
N1 Ag1 As3B 101.14(9) . . ?
As3B Ag1 As1 96.24(3) . . ?
As3B Ag1 As2 135.96(3) . . ?
Mo1 As1 Mo2 71.991(11) . . ?
Mo1 As1 Ag1 161.412(15) . 2_656 ?
Mo1 As1 Ag1 106.607(15) . . ?
Mo2 As1 Ag1 119.817(15) . . ?
Mo2 As1 Ag1 122.329(14) . 2_656 ?
Ag1 As1 Ag1 56.981(12) . 2_656 ?
As2 As1 Mo1 64.224(13) . . ?
As2 As1 Mo2 60.992(12) . . ?
As2 As1 Ag1 110.355(15) . 2_656 ?
As2 As1 Ag1 65.107(13) . . ?
Mo1 As2 Ag1 103.272(14) . . ?
Mo2 As2 Mo1 72.120(11) . . ?
Mo2 As2 Ag1 120.707(15) . . ?
As1 As2 Mo1 61.336(12) . . ?
As1 As2 Mo2 64.248(12) . . ?
As1 As2 Ag1 62.877(12) . . ?
Mo3 As3A Mo3 71.19(3) . 2_656 ?
Mo3 As3A Ag1 130.30(5) 2_656 . ?
Mo3 As3A Ag1 116.85(5) . . ?
C16A As3A Mo3 90.6(5) 2_656 . ?
C16A As3A Mo3 44.1(4) 2_656 2_656 ?
C16A As3A Ag1 149.7(6) 2_656 . ?
F2 P1 F3 89.83(15) . . ?
F2 P1 F6 88.38(15) . . ?
F2 P1 F1 177.39(17) . . ?
F6 P1 F3 88.68(16) . . ?
F5 P1 F2 90.92(15) . . ?
F5 P1 F3 177.87(17) . . ?
F5 P1 F6 89.35(15) . . ?
F5 P1 F1 90.34(16) . . ?
F1 P1 F3 88.83(15) . . ?
F1 P1 F6 89.35(16) . . ?
F4 P1 F2 91.09(17) . . ?
F4 P1 F3 89.53(19) . . ?
F4 P1 F6 178.1(2) . . ?
F4 P1 F5 92.45(19) . . ?
F4 P1 F1 91.14(18) . . ?
C22 N1 Ag1 122.7(3) . . ?
C26 N1 Ag1 120.8(2) . . ?
C26 N1 C22 116.2(3) . . ?
C25 C24 C24 121.9(4) . 7_556 ?
C25 C24 C23 116.5(4) . . ?
C23 C24 C24 121.6(4) . 7_556 ?
O3 C8 Mo2 175.7(3) . . ?
O4 C9 Mo2 176.0(3) . . ?
Mo2 C13 H13 121.9 . . ?
C12 C13 Mo2 73.2(2) . . ?
C12 C13 H13 126.0 . . ?
C14 C13 Mo2 70.6(2) . . ?
C14 C13 H13 126.0 . . ?
C14 C13 C12 108.0(4) . . ?
O2 C2 Mo1 175.4(3) . . ?
Mo1 C3 H3 120.6 . . ?
C4 C3 Mo1 74.3(2) . . ?
C4 C3 H3 126.0 . . ?
C4 C3 C7 107.9(4) . . ?
C7 C3 Mo1 70.8(2) . . ?
C7 C3 H3 126.0 . . ?
Mo2 C10 H10 119.6 . . ?
C11 C10 Mo2 73.6(2) . . ?
C11 C10 H10 126.3 . . ?
C11 C10 C14 107.5(4) . . ?
C14 C10 Mo2 72.40(19) . . ?
C14 C10 H10 126.3 . . ?
Mo1 C4 H4 123.2 . . ?
C3 C4 Mo1 70.5(2) . . ?
C3 C4 H4 126.2 . . ?
C5 C4 Mo1 71.8(2) . . ?
C5 C4 C3 107.6(3) . . ?
C5 C4 H4 126.2 . . ?
Mo2 C12 H12 122.7 . . ?
C13 C12 Mo2 71.9(2) . . ?
C13 C12 H12 125.9 . . ?
C11 C12 Mo2 71.1(2) . . ?
C11 C12 C13 108.2(4) . . ?
C11 C12 H12 125.9 . . ?
Mo2 C11 H11 121.3 . . ?
C10 C11 Mo2 70.7(2) . . ?
C10 C11 H11 125.9 . . ?
C12 C11 Mo2 73.8(2) . . ?
C12 C11 C10 108.3(4) . . ?
C12 C11 H11 125.9 . . ?
O1 C1 Mo1 177.3(3) . . ?
O5A C15A Mo3 174(2) . . ?
Mo2 C14 H14 120.4 . . ?
C13 C14 Mo2 74.00(19) . . ?
C13 C14 C10 108.1(3) . . ?
C13 C14 H14 126.0 . . ?
C10 C14 Mo2 71.4(2) . . ?
C10 C14 H14 126.0 . . ?
Mo1 C5 H5 122.0 . . ?
C4 C5 Mo1 73.3(2) . . ?
C4 C5 H5 125.9 . . ?
C6 C5 Mo1 70.5(2) . . ?
C6 C5 C4 108.2(4) . . ?
C6 C5 H5 125.9 . . ?
Mo1 C6 H6 120.1 . . ?
C5 C6 Mo1 74.2(2) . . ?
C5 C6 H6 125.9 . . ?
C7 C6 Mo1 71.6(2) . . ?
C7 C6 C5 108.3(3) . . ?
C7 C6 H6 125.9 . . ?
C24 C25 H25 119.9 . . ?
C24 C25 C26 120.2(4) . . ?
C26 C25 H25 119.9 . . ?
Mo1 C7 H7 119.8 . . ?
C3 C7 Mo1 73.3(2) . . ?
C3 C7 H7 126.0 . . ?
C6 C7 Mo1 72.7(2) . . ?
C6 C7 C3 108.0(4) . . ?
C6 C7 H7 126.0 . . ?
N1 C22 H22 117.9 . . ?
N1 C22 C23 124.2(4) . . ?
C23 C22 H22 117.9 . . ?
Mo3 C16A As3A 76.9(5) . 2_656 ?
O6A C16A Mo3 174.2(17) . . ?
O6A C16A As3A 107.2(12) . 2_656 ?
N1 C26 C25 123.2(4) . . ?
N1 C26 H26 118.4 . . ?
C25 C26 H26 118.4 . . ?
C24 C23 C22 119.7(4) . . ?
C24 C23 H23 120.2 . . ?
C22 C23 H23 120.2 . . ?
Cl1A C27A H27A 109.9 . . ?
Cl1A C27A H27B 109.9 . . ?
Cl2A C27A Cl1A 108.9(4) . . ?
Cl2A C27A H27A 109.9 . . ?
Cl2A C27A H27B 109.9 . . ?
H27A C27A H27B 108.3 . . ?
Cl2B C27B H27C 109.2 . . ?
Cl2B C27B H27D 109.2 . . ?
Cl1B C27B Cl2B 112.2(9) . . ?
Cl1B C27B H27C 109.2 . . ?
Cl1B C27B H27D 109.2 . . ?
H27C C27B H27D 107.9 . . ?
Mo3 As3B Mo3 73.49(3) . 2_656 ?
Mo3 As3B Ag1 134.85(5) . . ?
Ag1 As3B Mo3 146.80(5) . 2_656 ?
As3B As3B Mo3 74.72(6) 2_656 . ?
As3B As3B Ag1 100.86(4) 2_656 . ?
O6B C16B Mo3 172.8(12) . . ?
O5B C15B Mo3 175.8(13) . . ?
Mo3 C17A H17A 117.2 . . ?
C21A C17A Mo3 77.3(6) . . ?
C21A C17A H17A 125.8 . . ?
C21A C17A C17B 108.4(9) . . ?
C17B C17A Mo3 71.7(5) . . ?
C17B C17A H17A 125.8 . . ?
Mo3 C21A H21A 124.2 . . ?
C17A C21A Mo3 68.4(6) . . ?
C17A C21A H21A 125.6 . . ?
C20A C21A Mo3 73.4(7) . . ?
C20A C21A C17A 108.8(10) . . ?
C20A C21A H21A 125.6 . . ?
Mo3 C20A H20A 123.5 . . ?
C21A C20A Mo3 73.2(6) . . ?
C21A C20A H20A 124.7 . . ?
C21A C20A C19A 110.5(10) . . ?
C19A C20A Mo3 70.2(6) . . ?
C19A C20A H20A 124.7 . . ?
Mo3 C19A H19A 119.7 . . ?
C20A C19A Mo3 75.5(7) . . ?
C20A C19A H19A 127.3 . . ?
C20A C19A C17B 105.3(9) . . ?
C17B C19A Mo3 69.5(4) . . ?
C17B C19A H19A 127.3 . . ?
Mo3 C20B H20B 120.1 . . ?
C19B C20B Mo3 73.1(5) . . ?
C19B C20B H20B 126.6 . . ?
C19B C20B C21B 106.8(11) . . ?
C21B C20B Mo3 72.2(6) . . ?
C21B C20B H20B 126.6 . . ?
Mo3 C19B H19B 122.0 . . ?
C20B C19B Mo3 71.8(6) . . ?
C20B C19B H19B 126.2 . . ?
C20B C19B C18B 107.6(11) . . ?
C18B C19B Mo3 71.8(5) . . ?
C18B C19B H19B 126.2 . . ?
Mo3 C18B H18B 122.1 . . ?
C19B C18B Mo3 72.4(6) . . ?
C19B C18B H18B 125.5 . . ?
C17B C18B Mo3 71.7(5) . . ?
C17B C18B C19B 109.0(10) . . ?
C17B C18B H18B 125.5 . . ?
Mo3 C17B H17B 126.3 . . ?
Mo3 C17B H17C 125.5 . . ?
C17A C17B Mo3 72.1(5) . . ?
C17A C17B C19A 106.8(7) . . ?
C17A C17B H17B 126.3 . . ?
C19A C17B Mo3 73.4(4) . . ?
C19A C17B H17B 126.3 . . ?
C18B C17B Mo3 74.6(5) . . ?
C18B C17B H17C 125.5 . . ?
C18B C17B C21B 108.3(8) . . ?
C21B C17B Mo3 72.8(5) . . ?
C21B C17B H17C 125.5 . . ?
Mo3 C21B H21B 122.3 . . ?
C20B C21B Mo3 72.4(7) . . ?
C20B C21B C17B 108.0(11) . . ?
C20B C21B H21B 126.0 . . ?
C17B C21B Mo3 71.0(5) . . ?
C17B C21B H21B 126.0 . . ?

loop_
_geom_bond_atom_site_label_1
_geom_bond_atom_site_label_2
_geom_bond_distance
_geom_bond_site_symmetry_2
_geom_bond_publ_flag
Mo1 Mo2 3.0654(3) . ?
Mo1 As1 2.5786(4) . ?
Mo1 As2 2.6464(4) . ?
Mo1 C2 1.995(4) . ?
Mo1 C3 2.325(3) . ?
Mo1 C4 2.375(3) . ?
Mo1 C1 1.982(4) . ?
Mo1 C5 2.355(3) . ?
Mo1 C6 2.307(3) . ?
Mo1 C7 2.293(3) . ?
Mo2 As1 2.6365(4) . ?
Mo2 As2 2.5600(4) . ?
Mo2 C8 1.983(3) . ?
Mo2 C9 2.002(4) . ?
Mo2 C13 2.346(3) . ?
Mo2 C10 2.290(3) . ?
Mo2 C12 2.363(4) . ?
Mo2 C11 2.328(3) . ?
Mo2 C14 2.303(3) . ?
Mo3 C15A 1.918(15) . ?
Mo3 C16A 1.889(14) . ?
Mo3 C16B 2.071(11) . ?
Mo3 C15B 2.065(14) . ?
Mo3 C17A 2.284(11) . ?
Mo3 C21A 2.397(8) . ?
Mo3 C19A 2.331(10) . ?
Mo3 C20B 2.305(10) . ?
Mo3 C19B 2.321(9) . ?
Mo3 C18B 2.314(10) . ?
Mo3 C17B 2.278(4) . ?
Mo3 C21B 2.302(12) . ?
Ag1 Ag1 2.7867(6) 2_656 ?
Ag1 As1 2.6997(4) . ?
Ag1 As1 3.0964(5) 2_656 ?
Ag1 As2 2.7514(4) . ?
Ag1 As3A 2.9208(13) . ?
Ag1 N1 2.254(3) . ?
Ag1 As3B 2.6327(13) . ?
As1 As2 2.3907(5) . ?
As3A C16A 2.325(16) 2_656 ?
P1 F2 1.591(3) . ?
P1 F3 1.614(3) . ?
P1 F6 1.608(3) . ?
P1 F5 1.591(3) . ?
P1 F1 1.599(3) . ?
P1 F4 1.572(3) . ?
O3 C8 1.139(4) . ?
O4 C9 1.141(5) . ?
N1 C22 1.328(6) . ?
N1 C26 1.319(6) . ?
O2 C2 1.138(5) . ?
O1 C1 1.147(5) . ?
O5A C15A 1.147(12) . ?
C24 C24 1.483(7) 7_556 ?
C24 C25 1.372(6) . ?
C24 C23 1.372(6) . ?
C13 H13 0.9500 . ?
C13 C12 1.414(5) . ?
C13 C14 1.413(6) . ?
C3 H3 0.9500 . ?
C3 C4 1.420(6) . ?
C3 C7 1.423(5) . ?
C10 H10 0.9500 . ?
C10 C11 1.415(6) . ?
C10 C14 1.425(6) . ?
C4 H4 0.9500 . ?
C4 C5 1.419(6) . ?
C12 H12 0.9500 . ?
C12 C11 1.413(6) . ?
C11 H11 0.9500 . ?
C14 H14 0.9500 . ?
C5 H5 0.9500 . ?
C5 C6 1.415(6) . ?
C6 H6 0.9500 . ?
C6 C7 1.408(6) . ?
C25 H25 0.9500 . ?
C25 C26 1.389(6) . ?
O6A C16A 1.137(13) . ?
C7 H7 0.9500 . ?
C22 H22 0.9500 . ?
C22 C23 1.375(6) . ?
C26 H26 0.9500 . ?
C23 H23 0.9500 . ?
Cl1A C27A 1.781(8) . ?
Cl2A C27A 1.722(11) . ?
C27A H27A 0.9900 . ?
C27A H27B 0.9900 . ?
Cl2B C27B 1.737(11) . ?
Cl1B C27B 1.704(15) . ?
C27B H27C 0.9900 . ?
C27B H27D 0.9900 . ?
As3B As3B 1.722(3) 2_656 ?
O6B C16B 1.117(11) . ?
C15B O5B 1.139(11) . ?
C17A H17A 0.9500 . ?
C17A C21A 1.386(11) . ?
C17A C17B 1.417(15) . ?
C21A H21A 0.9500 . ?
C21A C20A 1.381(12) . ?
C20A H20A 0.9500 . ?
C20A C19A 1.396(13) . ?
C19A H19A 0.9500 . ?
C19A C17B 1.470(15) . ?
C20B H20B 0.9500 . ?
C20B C19B 1.396(18) . ?
C20B C21B 1.401(18) . ?
C19B H19B 0.9500 . ?
C19B C18B 1.427(13) . ?
C18B H18B 0.9500 . ?
C18B C17B 1.332(14) . ?
C17B H17B 1.0000 . ?
C17B H17C 1.0000 . ?
C17B C21B 1.424(15) . ?
C21B H21B 0.9500 . ?

loop_
_geom_torsion_atom_site_label_1
_geom_torsion_atom_site_label_2
_geom_torsion_atom_site_label_3
_geom_torsion_atom_site_label_4
_geom_torsion
_geom_torsion_site_symmetry_1
_geom_torsion_site_symmetry_2
_geom_torsion_site_symmetry_3
_geom_torsion_site_symmetry_4
_geom_torsion_publ_flag
Mo1 C3 C4 C5 -62.6(2) . . . . ?
Mo1 C3 C7 C6 65.0(2) . . . . ?
Mo1 C4 C5 C6 -62.3(2) . . . . ?
Mo1 C5 C6 C7 -64.0(2) . . . . ?
Mo1 C6 C7 C3 -65.4(2) . . . . ?
Mo2 C13 C12 C11 62.3(3) . . . . ?
Mo2 C13 C14 C10 -63.8(2) . . . . ?
Mo2 C10 C11 C12 -64.7(3) . . . . ?
Mo2 C10 C14 C13 65.5(2) . . . . ?
Mo2 C12 C11 C10 62.7(3) . . . . ?
Mo3 C17A C21A C20A 62.6(8) . . . . ?
Mo3 C17A C17B C19A -65.7(5) . . . . ?
Mo3 C21A C20A C19A 60.5(9) . . . . ?
Mo3 C20A C19A C17B 63.5(6) . . . . ?
Mo3 C19A C17B C17A 64.9(6) . . . . ?
Mo3 C20B C19B C18B 63.2(6) . . . . ?
Mo3 C20B C21B C17B -62.4(6) . . . . ?
Mo3 C19B C18B C17B 62.7(6) . . . . ?
Mo3 C18B C17B C21B 65.5(6) . . . . ?
Mo3 C17B C21B C20B 63.4(8) . . . . ?
Ag1 N1 C22 C23 -172.0(5) . . . . ?
Ag1 N1 C26 C25 172.2(4) . . . . ?
N1 C22 C23 C24 -0.8(11) . . . . ?
C24 C24 C25 C26 180.0(5) 7_556 . . . ?
C24 C24 C23 C22 -179.9(6) 7_556 . . . ?
C24 C25 C26 N1 0.6(8) . . . . ?
C13 C12 C11 Mo2 -62.8(2) . . . . ?
C13 C12 C11 C10 0.0(4) . . . . ?
C3 C4 C5 Mo1 61.8(2) . . . . ?
C3 C4 C5 C6 -0.5(4) . . . . ?
C4 C3 C7 Mo1 -65.6(2) . . . . ?
C4 C3 C7 C6 -0.6(4) . . . . ?
C4 C5 C6 Mo1 64.1(2) . . . . ?
C4 C5 C6 C7 0.1(4) . . . . ?
C12 C13 C14 Mo2 64.1(2) . . . . ?
C12 C13 C14 C10 0.3(4) . . . . ?
C11 C10 C14 Mo2 -65.8(3) . . . . ?
C11 C10 C14 C13 -0.3(4) . . . . ?
C15A Mo3 C16A As3A 81.1(9) . . . 2_656 ?
C14 C13 C12 Mo2 -62.5(2) . . . . ?
C14 C13 C12 C11 -0.2(4) . . . . ?
C14 C10 C11 Mo2 65.0(2) . . . . ?
C14 C10 C11 C12 0.2(4) . . . . ?
C5 C6 C7 Mo1 65.6(2) . . . . ?
C5 C6 C7 C3 0.3(4) . . . . ?
C25 C24 C23 C22 -1.5(9) . . . . ?
C7 C3 C4 Mo1 63.3(2) . . . . ?
C7 C3 C4 C5 0.6(4) . . . . ?
C22 N1 C26 C25 -2.8(8) . . . . ?
C26 N1 C22 C23 2.9(9) . . . . ?
C23 C24 C25 C26 1.6(8) . . . . ?
C17A Mo3 C16A As3A -152.5(6) . . . 2_656 ?
C17A C21A C20A Mo3 -59.5(7) . . . . ?
C17A C21A C20A C19A 1.0(13) . . . . ?
C21A Mo3 C16A As3A -129.3(4) . . . 2_656 ?
C21A C17A C17B Mo3 69.2(7) . . . . ?
C21A C17A C17B C19A 3.5(10) . . . . ?
C21A C20A C19A Mo3 -62.3(9) . . . . ?
C21A C20A C19A C17B 1.1(12) . . . . ?
C20A C19A C17B Mo3 -67.7(8) . . . . ?
C20A C19A C17B C17A -2.8(10) . . . . ?
C19A Mo3 C16A As3A 166.8(4) . . . 2_656 ?
C20B C19B C18B Mo3 -63.3(7) . . . . ?
C20B C19B C18B C17B -0.6(10) . . . . ?
C19B C20B C21B Mo3 65.4(7) . . . . ?
C19B C20B C21B C17B 2.9(12) . . . . ?
C19B C18B C17B Mo3 -63.1(6) . . . . ?
C19B C18B C17B C21B 2.4(10) . . . . ?
C18B C17B C21B Mo3 -66.7(5) . . . . ?
C18B C17B C21B C20B -3.3(11) . . . . ?
C17B Mo3 C16A As3A 172.9(4) . . . 2_656 ?
C17B C17A C21A Mo3 -65.5(6) . . . . ?
C17B C17A C21A C20A -2.9(11) . . . . ?
C21B C20B C19B Mo3 -64.8(8) . . . . ?
C21B C20B C19B C18B -1.5(11) . . . . ?

loop_
_exptl_oxdiff_crystal_face_indexfrac_h
_exptl_oxdiff_crystal_face_indexfrac_k
_exptl_oxdiff_crystal_face_indexfrac_l
_exptl_oxdiff_crystal_face_x
_exptl_oxdiff_crystal_face_y
_exptl_oxdiff_crystal_face_z
0.9989 11.9949 -1.9997 0.1547 0.7239 0.6712
0.9999 0.0005 0.0003 0.0072 0.0431 -0.0449
-0.9999 -0.0005 -0.0003 -0.0072 -0.0431 0.0449
-1.9995 -4.9988 0.9996 -0.0602 -0.3736 -0.2130
1.0034 -0.9930 -5.0065 -0.4902 0.1005 0.0311
-5.0028 3.9903 4.0047 0.4514 -0.0917 0.3406
3.9992 4.9997 -0.9990 0.0745 0.4598 0.1232
-5.0000 2.9957 -0.0008 0.0479 -0.0563 0.3904
-2.0027 -2.0055 5.0055 0.3992 -0.3028 -0.1521
-0.9963 -4.9925 -4.0067 -0.5224 -0.2200 -0.1265
-0.0036 4.9920 4.0064 0.5152 0.1769 0.1714
4.9975 2.9980 2.0048 0.3075 0.3305 -0.1111
-2.9974 -4.9958 -2.0046 -0.3490 -0.3504 -0.0893
2.9980 4.9969 1.0033 0.2551 0.3725 0.1155
4.9990 -0.9982 1.0026 0.1018 0.1403 -0.3060
